data_2100310
_journal_name_full 'Acta Crystallographica, Section B'
_journal_page_first 511
_journal_page_last 527
_journal_volume 61
_journal_year 2005
_chemical_formula_moiety ' C9 H9 N3 O5 '
_chemical_formula_sum 'C9 H9 N3 O5'
_chemical_formula_weight 239.19
_space_group_IT_number 14
_symmetry_cell_setting monoclinic
_symmetry_space_group_name_Hall '-P 2yn'
_symmetry_space_group_name_H-M 'P 1 21/n 1'
_cell_angle_alpha 90
_cell_angle_beta 99.1624(15)
_cell_angle_gamma 90
_cell_formula_units_Z 4
_cell_length_a 12.5693(4)
_cell_length_b 4.85310(10)
_cell_length_c 17.2663(5)
_cell_measurement_temperature 150
_cell_volume 1039.81(5)
_diffrn_ambient_temperature 150
_exptl_crystal_density_diffrn 1.528
_cod_duplicate_entry 2100165
_cod_depositor_comments
;
The following automatic conversions were performed:
'_symmetry_cell_setting' value 'Monoclinic' changed to 'monoclinic'
according to '/home/saulius/struct/CIF-dictionaries/cif_core.dic'
dictionary named 'cif_core.dic' version 2.4.1 from 2010-06-29.

Automatic conversion script
Id: cif_fix_enum 1527 2010-12-29 10:47:43Z saulius 
;
_cod_original_sg_symbol_H-M 'P 21/n'
_cod_original_formula_sum ' C9 H9 N3 O5 '
_cod_database_code 2100310

loop_
_symmetry_equiv_pos_as_xyz
x,y,z
-x,-y,-z
-x+1/2,y+1/2,-z+1/2
x+1/2,-y+1/2,z+1/2

loop_
_atom_site_label
_atom_site_fract_x
_atom_site_fract_y
_atom_site_fract_z
_atom_site_U_iso_or_equiv
_atom_site_adp_type
_atom_site_refinement_flags
_atom_site_occupancy
_atom_site_type_symbol
C1 -0.11496(12) 0.5270(3) 0.17561(9) 0.0172 Uani . 1.0000 C
C2 -0.07824(12) 0.4022(3) 0.11197(9) 0.0181 Uani . 1.0000 C
C3 0.00456(13) 0.2130(3) 0.12495(9) 0.0197 Uani D 1.0000 C
C4 0.05357(12) 0.1464(3) 0.20089(9) 0.0189 Uani D 1.0000 C
C5 0.01682(12) 0.2781(3) 0.26387(9) 0.0179 Uani . 1.0000 C
C6 -0.06717(12) 0.4686(3) 0.25078(9) 0.0177 Uani D 1.0000 C
N7 0.06285(11) 0.2111(3) 0.34129(8) 0.0196 Uani . 1.0000 N
C8 0.08511(13) 0.3976(3) 0.40076(9) 0.0207 Uani D 1.0000 C
O9 0.07502(11) 0.6454(2) 0.38929(7) 0.0315 Uani . 1.0000 O
C10 0.12185(16) 0.2782(4) 0.48050(10) 0.0280 Uani D 1.0000 C
C11 0.14477(14) -0.0572(4) 0.21298(11) 0.0247 Uani D 1.0000 C
N12 -0.11871(11) 0.4842(3) 0.03132(8) 0.0213 Uani . 1.0000 N
O13 -0.10810(10) 0.3211(3) -0.02156(6) 0.0286 Uani . 1.0000 O
O14 -0.15780(10) 0.7153(3) 0.02015(7) 0.0292 Uani . 1.0000 O
N15 -0.21150(10) 0.7036(3) 0.16574(7) 0.0190 Uani . 1.0000 N
O16 -0.20322(9) 0.9277(2) 0.19842(7) 0.0280 Uani . 1.0000 O
O17 -0.29431(9) 0.6110(3) 0.12827(7) 0.0293 Uani . 1.0000 O
H71 0.0734(14) 0.043(4) 0.3520(10) 0.0230 Uiso . 1.0000 H
H31 0.0311(14) 0.139(4) 0.0820(10) 0.0243 Uiso D 1.0000 H
H61 -0.0945(13) 0.549(4) 0.2930(10) 0.0216 Uiso D 1.0000 H
H3 0.1465(17) 0.094(4) 0.4771(12) 0.0500 Uiso D 1.0000 H
H4 0.0586(17) 0.275(5) 0.5083(12) 0.0500 Uiso D 1.0000 H
H5 0.1722(16) 0.396(5) 0.5107(12) 0.0500 Uiso D 1.0000 H
H6 0.1770(16) -0.080(5) 0.1689(12) 0.0500 Uiso D 1.0000 H
H7 0.2017(16) 0.002(5) 0.2541(12) 0.0500 Uiso D 1.0000 H
H8 0.1243(17) -0.229(4) 0.2314(12) 0.0500 Uiso D 1.0000 H

loop_
_atom_site_aniso_label
_atom_site_aniso_U_11
_atom_site_aniso_U_22
_atom_site_aniso_U_33
_atom_site_aniso_U_12
_atom_site_aniso_U_13
_atom_site_aniso_U_23
C1 0.0162(7) 0.0138(8) 0.0222(8) -0.0014(6) 0.0048(6) -0.0002(6)
C2 0.0201(8) 0.0170(8) 0.0177(8) -0.0026(7) 0.0047(6) 0.0009(6)
C3 0.0223(8) 0.0162(8) 0.0224(8) -0.0016(7) 0.0088(7) -0.0018(7)
C4 0.0188(8) 0.0136(8) 0.0247(8) -0.0026(6) 0.0049(6) -0.0004(6)
C5 0.0197(8) 0.0135(8) 0.0205(8) -0.0038(6) 0.0032(6) 0.0004(6)
C6 0.0186(8) 0.0160(8) 0.0195(8) -0.0026(6) 0.0059(6) -0.0010(7)
N7 0.0249(7) 0.0118(7) 0.0212(7) 0.0012(6) 0.0010(5) 0.0019(6)
C8 0.0216(8) 0.0169(9) 0.0235(8) 0.0003(7) 0.0028(6) -0.0001(7)
O9 0.0478(8) 0.0149(6) 0.0286(7) 0.0008(6) -0.0038(6) 0.0005(5)
C10 0.0360(10) 0.0220(10) 0.0236(9) 0.0028(8) -0.0020(8) 0.0008(7)
C11 0.0235(9) 0.0209(9) 0.0301(9) 0.0030(7) 0.0061(7) 0.0007(8)
N12 0.0226(7) 0.0216(8) 0.0207(7) -0.0002(6) 0.0068(5) 0.0017(6)
O13 0.0369(7) 0.0296(7) 0.0202(6) 0.0001(6) 0.0072(5) -0.0065(5)
O14 0.0372(7) 0.0248(7) 0.0266(6) 0.0085(6) 0.0080(5) 0.0061(5)
N15 0.0196(7) 0.0194(7) 0.0189(6) 0.0014(6) 0.0057(5) 0.0015(6)
O16 0.0261(6) 0.0173(6) 0.0418(7) 0.0017(5) 0.0089(5) -0.0055(5)
O17 0.0202(6) 0.0394(8) 0.0265(6) 0.0007(6) -0.0024(5) -0.0071(6)
